data_2226353
loop_
_publ_author_name
'Venter, Gertruida J. S.'
'Steyl, Gideon'
'Roodt, Andreas'

_publ_section_title
;
 4-(2-Methylanilino)pent-3-en-2-one
;
_journal_coeditor_code BG2348
_journal_issue 7
_journal_name_full 'Acta Crystallographica Section E'
_journal_page_first o1593
_journal_page_last o1594
_journal_paper_doi 10.1107/S1600536810021045
_journal_volume 66
_journal_year 2010
_chemical_formula_iupac 'C12 H15 N O'
_chemical_formula_moiety 'C12 H15 N O'
_chemical_formula_sum 'C12 H15 N O'
_chemical_formula_weight 189.25
_chemical_name_systematic
;
4-(2-Methylanilino)pent-3-en-2-one
;
_space_group_IT_number 14
_symmetry_cell_setting monoclinic
_symmetry_space_group_name_Hall '-P 2ybc'
_symmetry_space_group_name_H-M 'P 1 21/c 1'
_atom_sites_solution_hydrogens geom
_atom_sites_solution_primary direct
_atom_sites_solution_secondary difmap
_audit_creation_method 'WinGX routine CIF_UPDATE'
_cell_angle_alpha 90
_cell_angle_beta 92.154(5)
_cell_angle_gamma 90
_cell_formula_units_Z 4
_cell_length_a 7.5674(7)
_cell_length_b 11.5075(9)
_cell_length_c 12.0996(11)
_cell_measurement_reflns_used 2889
_cell_measurement_temperature 100(2)
_cell_measurement_theta_max 28.24
_cell_measurement_theta_min 2.69
_cell_volume 1052.91(16)
_computing_cell_refinement 'SAINT-Plus (Bruker, 2004)'
_computing_data_collection 'APEX2 (Bruker, 2005)'
_computing_data_reduction 'SAINT-Plus (Bruker, 2004)'
_computing_molecular_graphics 'DIAMOND (Brandenburg & Putz, 2005)'
_computing_publication_material 'WinGX (Farrugia, 1999)'
_computing_structure_refinement 'SHELXL97 (Sheldrick, 2008)'
_computing_structure_solution 'SHELXS97 (Sheldrick, 2008)'
_diffrn_ambient_temperature 100(2)
_diffrn_measured_fraction_theta_full 1
_diffrn_measured_fraction_theta_max 1
_diffrn_measurement_device_type
;
Bruker X8 APEXII 4K Kappa CCD
;
_diffrn_measurement_method '\w and \f scans'
_diffrn_radiation_monochromator graphite
_diffrn_radiation_source 'fine-focus sealed tube'
_diffrn_radiation_type MoK\a
_diffrn_radiation_wavelength 0.71073
_diffrn_reflns_av_R_equivalents 0.0339
_diffrn_reflns_limit_h_max 9
_diffrn_reflns_limit_h_min -9
_diffrn_reflns_limit_k_max 12
_diffrn_reflns_limit_k_min -14
_diffrn_reflns_limit_l_max 15
_diffrn_reflns_limit_l_min -15
_diffrn_reflns_number 10022
_diffrn_reflns_theta_full 27
_diffrn_reflns_theta_max 27
_diffrn_reflns_theta_min 2.44
_exptl_absorpt_coefficient_mu 0.076
_exptl_absorpt_correction_T_max 0.991
_exptl_absorpt_correction_T_min 0.9595
_exptl_absorpt_correction_type multi-scan
_exptl_absorpt_process_details
;
(SADABS; Bruker, 2004)
;
_exptl_crystal_colour colourless
_exptl_crystal_density_diffrn 1.194
_exptl_crystal_density_method 'not measured'
_exptl_crystal_description Plate
_exptl_crystal_F_000 408
_exptl_crystal_size_max 0.55
_exptl_crystal_size_mid 0.23
_exptl_crystal_size_min 0.12
_refine_diff_density_max 0.452
_refine_diff_density_min -0.354
_refine_ls_extinction_method none
_refine_ls_goodness_of_fit_ref 1.071
_refine_ls_hydrogen_treatment constr
_refine_ls_matrix_type full
_refine_ls_number_parameters 129
_refine_ls_number_reflns 2308
_refine_ls_number_restraints 0
_refine_ls_restrained_S_all 1.071
_refine_ls_R_factor_gt 0.0531
_refine_ls_shift/su_max 0
_refine_ls_structure_factor_coef Fsqd
_refine_ls_weighting_details 'calc w=1/[\s^2^(Fo^2^)+(0.0654P)^2^+0.9506P] where P=(Fo^2^+2Fc^2^)/3'
_refine_ls_weighting_scheme calc
_refine_ls_wR_factor_ref 0.1502
_reflns_number_gt 1854
_reflns_number_total 2308
_reflns_threshold_expression I>2\s(I)
_cod_data_source_file bg2348.cif
_cod_data_source_block I
_cod_original_sg_symbol_H-M 'P 21/c'
_cod_database_code 2226353
_cod_database_fobs_code 2226353

loop_
_symmetry_equiv_pos_as_xyz
'x, y, z'
'-x, y+1/2, -z+1/2'
'-x, -y, -z'
'x, -y-1/2, z-1/2'

loop_
_atom_site_type_symbol
_atom_site_label
_atom_site_fract_x
_atom_site_fract_y
_atom_site_fract_z
_atom_site_U_iso_or_equiv
_atom_site_adp_type
_atom_site_calc_flag
_atom_site_refinement_flags
_atom_site_occupancy
_atom_site_disorder_assembly
_atom_site_disorder_group
C C1 0.4288(3) 0.30725(17) 0.73241(16) 0.0212(4) Uani d . 1 . .
H H1A 0.4068 0.3907 0.723 0.032 Uiso calc PR 0.5 . .
H H1B 0.3886 0.2659 0.6653 0.032 Uiso calc PR 0.5 . .
H H1C 0.5557 0.2939 0.7458 0.032 Uiso calc PR 0.5 . .
H H1D 0.4939 0.243 0.6998 0.032 Uiso calc PR 0.5 . .
H H1E 0.5121 0.3678 0.7575 0.032 Uiso calc PR 0.5 . .
H H1F 0.345 0.3397 0.6769 0.032 Uiso calc PR 0.5 . .
C C2 0.3300(2) 0.26340(16) 0.82877(15) 0.0172(4) Uani d . 1 . .
C C3 0.3410(2) 0.14730(15) 0.85770(15) 0.0174(4) Uani d . 1 . .
H H3 0.4142 0.0982 0.8159 0.021 Uiso calc R 1 . .
C C4 0.2494(2) 0.09702(15) 0.94616(14) 0.0162(4) Uani d . 1 . .
C C5 0.2647(3) -0.03183(16) 0.96633(16) 0.0217(4) Uani d . 1 . .
H H5A 0.1945 -0.0532 1.0296 0.033 Uiso calc PR 0.5 . .
H H5B 0.3889 -0.0521 0.982 0.033 Uiso calc PR 0.5 . .
H H5C 0.2208 -0.0739 0.9005 0.033 Uiso calc PR 0.5 . .
H H5D 0.3417 -0.0663 0.9118 0.033 Uiso calc PR 0.5 . .
H H5E 0.1472 -0.0674 0.9594 0.033 Uiso calc PR 0.5 . .
H H5F 0.3153 -0.0456 1.0409 0.033 Uiso calc PR 0.5 . .
C C12 0.2730(3) 0.49042(17) 1.07167(15) 0.0218(4) Uani d . 1 . .
H H12A 0.2961 0.4067 1.0685 0.033 Uiso calc PR 0.5 . .
H H12B 0.1797 0.5055 1.1238 0.033 Uiso calc PR 0.5 . .
H H12C 0.3812 0.5311 1.0964 0.033 Uiso calc PR 0.5 . .
H H12D 0.2752 0.5555 1.1239 0.033 Uiso calc PR 0.5 . .
H H12E 0.3917 0.4567 1.0687 0.033 Uiso calc PR 0.5 . .
H H12F 0.1901 0.4311 1.0961 0.033 Uiso calc PR 0.5 . .
O O12 0.15430(17) 0.15514(11) 1.00878(10) 0.0195(3) Uani d . 1 . .
C C111 0.1994(2) 0.45704(15) 0.86788(15) 0.0160(4) Uani d . 1 . .
C C112 0.2147(2) 0.53330(16) 0.95849(15) 0.0172(4) Uani d . 1 . .
C C113 0.1737(2) 0.64979(16) 0.94050(16) 0.0203(4) Uani d . 1 . .
H H113 0.1821 0.7026 1.0008 0.024 Uiso calc R 1 . .
C C114 0.1207(2) 0.69078(16) 0.83647(16) 0.0208(4) Uani d . 1 . .
H H114 0.0932 0.7707 0.8262 0.025 Uiso calc R 1 . .
C C115 0.1081(2) 0.61469(16) 0.74784(15) 0.0192(4) Uani d . 1 . .
H H115 0.0738 0.6426 0.6763 0.023 Uiso calc R 1 . .
C C116 0.1456(2) 0.49751(16) 0.76367(15) 0.0180(4) Uani d . 1 . .
H H116 0.1344 0.445 0.7032 0.022 Uiso calc R 1 . .
N N11 0.2320(2) 0.33691(13) 0.88747(13) 0.0176(3) Uani d . 1 . .
H H11 0.1801 0.3060 0.9471 0.021 Uiso calc R 1 . .

loop_
_atom_site_aniso_label
_atom_site_aniso_U_11
_atom_site_aniso_U_22
_atom_site_aniso_U_33
_atom_site_aniso_U_12
_atom_site_aniso_U_13
_atom_site_aniso_U_23
C1 0.0225(9) 0.0206(9) 0.0210(9) 0.0019(7) 0.0057(7) 0.0032(7)
C2 0.0167(8) 0.0190(9) 0.0159(9) 0.0001(7) 0.0001(7) -0.0007(7)
C3 0.0192(9) 0.0163(9) 0.0168(9) 0.0028(7) 0.0029(7) -0.0015(7)
C4 0.0176(8) 0.0157(9) 0.0152(8) 0.0008(7) -0.0013(7) -0.0010(7)
C5 0.0254(10) 0.0152(9) 0.0250(10) 0.0014(7) 0.0062(8) 0.0005(7)
C12 0.0221(9) 0.0244(10) 0.0188(9) -0.0010(8) 0.0000(7) -0.0015(7)
O12 0.0254(7) 0.0157(6) 0.0176(7) 0.0015(5) 0.0051(5) -0.0001(5)
C111 0.0158(8) 0.0122(8) 0.0202(9) -0.0008(6) 0.0032(7) 0.0003(7)
C112 0.0164(8) 0.0177(9) 0.0177(9) -0.0018(7) 0.0023(7) -0.0002(7)
C113 0.0222(9) 0.0170(9) 0.0220(9) -0.0018(7) 0.0033(7) -0.0059(7)
C114 0.0214(9) 0.0129(8) 0.0284(10) 0.0004(7) 0.0047(8) 0.0012(7)
C115 0.0189(9) 0.0190(9) 0.0198(9) -0.0001(7) 0.0024(7) 0.0031(7)
C116 0.0200(9) 0.0163(9) 0.0178(9) -0.0020(7) 0.0020(7) -0.0018(7)
N11 0.0232(8) 0.0132(7) 0.0168(8) 0.0009(6) 0.0053(6) 0.0012(6)

loop_
_atom_type_symbol
_atom_type_description
_atom_type_scat_dispersion_real
_atom_type_scat_dispersion_imag
_atom_type_scat_source
C C 0.0033 0.0016 'International Tables Vol C Tables 4.2.6.8 and 6.1.1.4'
H H 0 0 'International Tables Vol C Tables 4.2.6.8 and 6.1.1.4'
N N 0.0061 0.0033 'International Tables Vol C Tables 4.2.6.8 and 6.1.1.4'
O O 0.0106 0.006 'International Tables Vol C Tables 4.2.6.8 and 6.1.1.4'

loop_
_geom_angle_atom_site_label_1
_geom_angle_atom_site_label_2
_geom_angle_atom_site_label_3
_geom_angle_site_symmetry_1
_geom_angle_site_symmetry_3
_geom_angle
_geom_angle_publ_flag
C2 C1 H1A . . 109.5 ?
C2 C1 H1B . . 109.5 ?
H1A C1 H1B . . 109.5 ?
C2 C1 H1C . . 109.5 ?
H1A C1 H1C . . 109.5 ?
H1B C1 H1C . . 109.5 ?
C2 C1 H1D . . 109.5 ?
H1A C1 H1D . . 141.1 ?
H1B C1 H1D . . 56.3 ?
H1C C1 H1D . . 56.3 ?
C2 C1 H1E . . 109.5 ?
H1A C1 H1E . . 56.3 ?
H1B C1 H1E . . 141.1 ?
H1C C1 H1E . . 56.3 ?
H1D C1 H1E . . 109.5 ?
C2 C1 H1F . . 109.5 ?
H1A C1 H1F . . 56.3 ?
H1B C1 H1F . . 56.3 ?
H1C C1 H1F . . 141.1 ?
H1D C1 H1F . . 109.5 ?
H1E C1 H1F . . 109.5 ?
N11 C2 C3 . . 120.21(16) ?
N11 C2 C1 . . 120.06(16) ?
C3 C2 C1 . . 119.73(16) ?
C2 C3 C4 . . 123.91(16) ?
C2 C3 H3 . . 118 ?
C4 C3 H3 . . 118 ?
O12 C4 C3 . . 122.97(16) ?
O12 C4 C5 . . 117.93(16) ?
C3 C4 C5 . . 119.10(15) ?
C4 C5 H5A . . 109.5 ?
C4 C5 H5B . . 109.5 ?
H5A C5 H5B . . 109.5 ?
C4 C5 H5C . . 109.5 ?
H5A C5 H5C . . 109.5 ?
H5B C5 H5C . . 109.5 ?
C4 C5 H5D . . 109.5 ?
H5A C5 H5D . . 141.1 ?
H5B C5 H5D . . 56.3 ?
H5C C5 H5D . . 56.3 ?
C4 C5 H5E . . 109.5 ?
H5A C5 H5E . . 56.3 ?
H5B C5 H5E . . 141.1 ?
H5C C5 H5E . . 56.3 ?
H5D C5 H5E . . 109.5 ?
C4 C5 H5F . . 109.5 ?
H5A C5 H5F . . 56.3 ?
H5B C5 H5F . . 56.3 ?
H5C C5 H5F . . 141.1 ?
H5D C5 H5F . . 109.5 ?
H5E C5 H5F . . 109.5 ?
C112 C12 H12A . . 109.5 ?
C112 C12 H12B . . 109.5 ?
H12A C12 H12B . . 109.5 ?
C112 C12 H12C . . 109.5 ?
H12A C12 H12C . . 109.5 ?
H12B C12 H12C . . 109.5 ?
C112 C12 H12D . . 109.5 ?
H12A C12 H12D . . 141.1 ?
H12B C12 H12D . . 56.3 ?
H12C C12 H12D . . 56.3 ?
C112 C12 H12E . . 109.5 ?
H12A C12 H12E . . 56.3 ?
H12B C12 H12E . . 141.1 ?
H12C C12 H12E . . 56.3 ?
H12D C12 H12E . . 109.5 ?
C112 C12 H12F . . 109.5 ?
H12A C12 H12F . . 56.3 ?
H12B C12 H12F . . 56.3 ?
H12C C12 H12F . . 141.1 ?
H12D C12 H12F . . 109.5 ?
H12E C12 H12F . . 109.5 ?
C116 C111 C112 . . 120.72(16) ?
C116 C111 N11 . . 121.30(16) ?
C112 C111 N11 . . 117.91(16) ?
C113 C112 C111 . . 117.91(17) ?
C113 C112 C12 . . 120.93(16) ?
C111 C112 C12 . . 121.16(16) ?
C114 C113 C112 . . 121.61(17) ?
C114 C113 H113 . . 119.2 ?
C112 C113 H113 . . 119.2 ?
C115 C114 C113 . . 119.74(17) ?
C115 C114 H114 . . 120.1 ?
C113 C114 H114 . . 120.1 ?
C114 C115 C116 . . 119.93(17) ?
C114 C115 H115 . . 120 ?
C116 C115 H115 . . 120 ?
C115 C116 C111 . . 120.08(17) ?
C115 C116 H116 . . 120 ?
C111 C116 H116 . . 120 ?
C2 N11 C111 . . 128.22(16) ?
C2 N11 H11 . . 115.9 ?
C111 N11 H11 . . 115.9 ?

loop_
_geom_bond_atom_site_label_1
_geom_bond_atom_site_label_2
_geom_bond_site_symmetry_2
_geom_bond_distance
_geom_bond_publ_flag
C1 C2 . 1.496(2) ?
C1 H1A . 0.98 ?
C1 H1B . 0.98 ?
C1 H1C . 0.98 ?
C1 H1D . 0.98 ?
C1 H1E . 0.98 ?
C1 H1F . 0.98 ?
C2 N11 . 1.345(2) ?
C2 C3 . 1.383(3) ?
C3 C4 . 1.420(2) ?
C3 H3 . 0.95 ?
C4 O12 . 1.257(2) ?
C4 C5 . 1.506(2) ?
C5 H5A . 0.98 ?
C5 H5B . 0.98 ?
C5 H5C . 0.98 ?
C5 H5D . 0.98 ?
C5 H5E . 0.98 ?
C5 H5F . 0.98 ?
C12 C112 . 1.506(3) ?
C12 H12A . 0.98 ?
C12 H12B . 0.98 ?
C12 H12C . 0.98 ?
C12 H12D . 0.98 ?
C12 H12E . 0.98 ?
C12 H12F . 0.98 ?
C111 C116 . 1.391(3) ?
C111 C112 . 1.406(3) ?
C111 N11 . 1.422(2) ?
C112 C113 . 1.391(3) ?
C113 C114 . 1.389(3) ?
C113 H113 . 0.95 ?
C114 C115 . 1.385(3) ?
C114 H114 . 0.95 ?
C115 C116 . 1.390(3) ?
C115 H115 . 0.95 ?
C116 H116 . 0.95 ?
N11 H11 . 0.9071 ?

loop_
_geom_hbond_atom_site_label_D
_geom_hbond_atom_site_label_H
_geom_hbond_atom_site_label_A
_geom_hbond_site_symmetry_A
_geom_hbond_distance_DH
_geom_hbond_distance_HA
_geom_hbond_distance_DA
_geom_hbond_angle_DHA
N11 H11 O12 . 0.91 1.90 2.6345(19) 136.4

loop_
_geom_torsion_atom_site_label_1
_geom_torsion_atom_site_label_2
_geom_torsion_atom_site_label_3
_geom_torsion_atom_site_label_4
_geom_torsion_site_symmetry_1
_geom_torsion_site_symmetry_2
_geom_torsion_site_symmetry_3
_geom_torsion_site_symmetry_4
_geom_torsion
_geom_torsion_publ_flag
N11 C2 C3 C4 . . . . 1.9(3) ?
C1 C2 C3 C4 . . . . -178.62(17) ?
C2 C3 C4 O12 . . . . -2.6(3) ?
C2 C3 C4 C5 . . . . 177.01(17) ?
C116 C111 C112 C113 . . . . 0.3(3) ?
N11 C111 C112 C113 . . . . -176.63(16) ?
C116 C111 C112 C12 . . . . -179.96(16) ?
N11 C111 C112 C12 . . . . 3.1(3) ?
C111 C112 C113 C114 . . . . -0.6(3) ?
C12 C112 C113 C114 . . . . 179.64(17) ?
C112 C113 C114 C115 . . . . -0.1(3) ?
C113 C114 C115 C116 . . . . 1.1(3) ?
C114 C115 C116 C111 . . . . -1.4(3) ?
C112 C111 C116 C115 . . . . 0.7(3) ?
N11 C111 C116 C115 . . . . 177.51(16) ?
C3 C2 N11 C111 . . . . -177.32(17) ?
C1 C2 N11 C111 . . . . 3.2(3) ?
C116 C111 N11 C2 . . . . 48.9(3) ?
C112 C111 N11 C2 . . . . -134.19(19) ?
